data_7011049
loop_
_publ_author_name
'Alexandr Shafir'
'Dorothea Fiedler'
'John Arnold'

_publ_section_title
;
 Formation of 1 &#x2236; 1 complexes of ferrocene-containing salen
 ligands with Mg, Ti and Zr
;
_journal_issue 4
_journal_name_full 'J. Chem. Soc., Dalton Trans.'
_journal_page_first 555
_journal_page_last 560
_journal_paper_doi 10.1039/b107066p
_journal_year 2002
_chemical_formula_moiety 'C20 H24 Fe N2 O2 '
_chemical_formula_sum 'C20 H24 Fe N2 O2'
_chemical_formula_weight 380.27
_space_group_IT_number 14
_symmetry_cell_setting monoclinic
_symmetry_Int_Tables_number 14
_symmetry_space_group_name_Hall '-P 2ybc'
_symmetry_space_group_name_H-M 'P 1 21/c 1'
_cell_angle_alpha 90
_cell_angle_beta 119.290(1)
_cell_angle_gamma 90
_cell_formula_units_Z 4
_cell_length_a 9.5758(6)
_cell_length_b 22.837(1)
_cell_length_c 9.6336(6)
_cell_measurement_reflns_used 0
_cell_measurement_temperature 273.2
_cell_measurement_theta_max 0.0
_cell_measurement_theta_min 0.0
_cell_volume 1837.37(18)
_computing_cell_refinement 'Bruker SAINT v5.04'
_computing_data_collection 'Bruker SMART v5.052d'
_computing_data_reduction 'Bruker SAINT v5.04'
_computing_publication_material teXsan
_computing_structure_refinement teXsan
_computing_structure_solution SIR92
_diffrn_ambient_temperature 273.2
_diffrn_measurement_device 'SMART CCD'
_diffrn_measurement_method \w-scan
_diffrn_orient_matrix_UB_11 0.00000
_diffrn_orient_matrix_UB_12 0.00000
_diffrn_orient_matrix_UB_13 0.00000
_diffrn_orient_matrix_UB_21 0.00000
_diffrn_orient_matrix_UB_22 0.00000
_diffrn_orient_matrix_UB_23 0.00000
_diffrn_orient_matrix_UB_31 0.00000
_diffrn_orient_matrix_UB_32 0.00000
_diffrn_orient_matrix_UB_33 0.00000
_diffrn_radiation_monochromator graphite
_diffrn_radiation_source 'X-ray tube'
_diffrn_radiation_type MoK\a
_diffrn_radiation_wavelength 0.7107
_diffrn_reflns_av_R_equivalents 0.0541
_diffrn_reflns_limit_h_max 11
_diffrn_reflns_limit_h_min 0
_diffrn_reflns_limit_k_max 27
_diffrn_reflns_limit_k_min -27
_diffrn_reflns_limit_l_max 9
_diffrn_reflns_limit_l_min -11
_diffrn_reflns_number 8945
_diffrn_reflns_theta_max 26.13
_diffrn_standards_decay_% 0.00
_diffrn_standards_interval_count 0
_diffrn_standards_number 0
_exptl_absorpt_coefficient_mu 0.835
_exptl_absorpt_correction_type none
_exptl_crystal_colour yellow
_exptl_crystal_density_diffrn 1.375
_exptl_crystal_density_method 'not measured'
_exptl_crystal_description block
_exptl_crystal_F_000 800.00
_exptl_crystal_size_max 0.31
_exptl_crystal_size_mid 0.26
_exptl_crystal_size_min 0.20
_refine_diff_density_max 0.34
_refine_diff_density_min -0.25
_refine_ls_extinction_coef 0.00000
_refine_ls_extinction_method none
_refine_ls_goodness_of_fit_ref 0.992
_refine_ls_hydrogen_treatment constr
_refine_ls_matrix_type full
_refine_ls_number_parameters 234
_refine_ls_number_reflns 1721
_refine_ls_number_restraints 0
_refine_ls_R_factor_all 0.0850
_refine_ls_R_factor_gt 0.0323
_refine_ls_shift/su_max 0.0030
_refine_ls_structure_factor_coef F
_refine_ls_weighting_scheme sigma
_refine_ls_wR_factor_all 0.0466
_refine_ls_wR_factor_gt 0.0345
_refine_ls_wR_factor_ref 0.0345
_reflns_number_gt 1721
_reflns_number_total 3378
_reflns_threshold_expression I>3.00sigma
_cod_data_source_file b107066p.txt
_cod_data_source_block Acfen-H2
_cod_depositor_comments
;
The following automatic conversions were performed:

'_atom_site_thermal_displace_type' tag value 'Uij' was replaced with
'Uani' value 49 times.

Automatic conversion script
Id: cif_fix_values 1646 2011-03-28 12:23:43Z adriana 
;
_cod_original_cell_volume 1837.4(2)
_cod_original_sg_symbol_H-M 'P 21/c     '
_cod_original_formula_sum 'C20 H24 Fe N2 O2 '
_cod_database_code 7011049

loop_
_symmetry_equiv_pos_as_xyz
'   +x,   +y,   +z'
'   -x,1/2+y,1/2-z'
'   -x,   -y,   -z'
'   +x,1/2-y,1/2+z'

loop_
_atom_site_aniso_label
_atom_site_aniso_U_11
_atom_site_aniso_U_22
_atom_site_aniso_U_33
_atom_site_aniso_U_12
_atom_site_aniso_U_13
_atom_site_aniso_U_23
Fe(1) 0.0248(3) 0.0180(3) 0.0299(3) -0.0009(3) 0.0156(2) 0.0004(3)
O(1) 0.035(2) 0.031(2) 0.057(2) 0.001(1) 0.030(2) 0.002(1)
O(2) 0.038(2) 0.028(2) 0.063(2) -0.001(1) 0.036(2) -0.004(1)
N(1) 0.029(2) 0.025(2) 0.054(2) 0.002(2) 0.026(2) 0.003(2)
N(2) 0.038(2) 0.020(2) 0.061(3) -0.003(2) 0.035(2) -0.004(2)
C(1) 0.030(2) 0.024(2) 0.040(3) 0.000(2) 0.020(2) 0.004(2)
C(2) 0.022(2) 0.042(3) 0.038(2) 0.003(2) 0.013(2) 0.001(2)
C(3) 0.031(2) 0.029(3) 0.058(3) 0.009(2) 0.025(2) 0.017(2)
C(4) 0.041(3) 0.024(2) 0.062(3) 0.001(2) 0.035(3) -0.006(2)
C(5) 0.035(2) 0.030(3) 0.036(2) -0.002(2) 0.025(2) -0.001(2)
C(6) 0.029(2) 0.019(2) 0.040(2) -0.002(2) 0.021(2) -0.001(2)
C(7) 0.032(2) 0.031(2) 0.034(2) 0.003(2) 0.020(2) 0.002(2)
C(8) 0.037(2) 0.026(2) 0.044(3) -0.001(2) 0.027(2) -0.007(2)
C(9) 0.034(2) 0.022(2) 0.042(3) 0.006(2) 0.022(2) 0.005(2)
C(10) 0.027(2) 0.029(2) 0.031(2) -0.001(2) 0.014(2) -0.006(2)
C(11) 0.024(2) 0.027(3) 0.031(2) 0.001(2) 0.017(2) -0.001(2)
C(12) 0.026(2) 0.026(3) 0.038(2) -0.002(2) 0.019(2) 0.001(2)
C(13) 0.032(3) 0.028(3) 0.031(3) -0.001(2) 0.018(2) -0.002(2)
C(14) 0.037(3) 0.032(3) 0.054(3) -0.001(2) 0.026(2) 0.002(2)
C(15) 0.048(3) 0.028(3) 0.053(3) 0.004(2) 0.027(2) 0.002(2)
C(16) 0.023(2) 0.030(3) 0.031(2) -0.002(2) 0.016(2) 0.002(2)
C(17) 0.023(2) 0.025(2) 0.034(2) -0.001(2) 0.015(2) 0.002(2)
C(18) 0.027(3) 0.028(3) 0.029(2) -0.002(2) 0.013(2) 0.000(2)
C(19) 0.041(3) 0.023(2) 0.064(3) 0.001(2) 0.034(2) -0.002(2)
C(20) 0.030(3) 0.032(3) 0.054(3) 0.003(2) 0.022(2) 0.002(2)

loop_
_atom_site_label
_atom_site_fract_x
_atom_site_fract_y
_atom_site_fract_z
_atom_site_U_iso_or_equiv
_atom_site_thermal_displace_type
_atom_site_calc_flag
_atom_site_calc_attached_atom
Fe(1) 0.24168(6) 0.12405(2) 0.22241(6) 0.023 Uani ? ?
O(1) 0.1639(3) -0.0782(1) 0.3062(3) 0.035 Uani ? ?
O(2) 0.3787(3) 0.3261(1) 0.2740(3) 0.035 Uani ? ?
N(1) 0.0451(4) 0.0289(2) 0.2717(4) 0.030 Uani ? ?
N(2) 0.4714(4) 0.2202(2) 0.2417(4) 0.032 Uani ? ?
C(1) 0.0598(5) 0.0899(2) 0.2468(5) 0.030 Uani ? ?
C(2) -0.0016(4) 0.1174(2) 0.0980(4) 0.031 Uani ? ?
C(3) 0.0436(5) 0.1776(2) 0.1251(5) 0.035 Uani ? ?
C(4) 0.1334(5) 0.1863(2) 0.2908(5) 0.035 Uani ? ?
C(5) 0.1423(4) 0.1323(2) 0.3671(4) 0.031 Uani ? ?
C(6) 0.4397(5) 0.1588(2) 0.2295(5) 0.028 Uani ? ?
C(7) 0.3523(4) 0.1264(2) 0.0867(4) 0.034 Uani ? ?
C(8) 0.3416(5) 0.0681(2) 0.1287(5) 0.031 Uani ? ?
C(9) 0.4237(5) 0.0643(2) 0.2973(5) 0.030 Uani ? ?
C(10) 0.4863(4) 0.1202(2) 0.3607(4) 0.030 Uani ? ?
C(11) -0.0768(4) 0.0035(2) 0.2804(4) 0.029 Uani ? ?
C(12) -0.0786(4) -0.0559(2) 0.3008(4) 0.029 Uani ? ?
C(13) 0.0422(5) -0.0945(2) 0.3131(5) 0.031 Uani ? ?
C(14) -0.2086(5) 0.0425(2) 0.2676(5) 0.037 Uani ? ?
C(15) 0.0237(5) -0.1592(2) 0.3332(5) 0.037 Uani ? ?
C(16) 0.5919(4) 0.2472(2) 0.2342(4) 0.027 Uani ? ?
C(17) 0.6096(4) 0.3073(2) 0.2507(4) 0.031 Uani ? ?
C(18) 0.5000(4) 0.3438(2) 0.2695(4) 0.029 Uani ? ?
C(19) 0.7034(5) 0.2099(2) 0.2035(5) 0.037 Uani ? ?
C(20) 0.5311(5) 0.4097(2) 0.2833(5) 0.040 Uani ? ?
H(1) 0.121(4) 0.004(2) 0.287(4) 0.021(9) Uani ? ?
H(2) 0.407(5) 0.243(2) 0.247(5) 0.04(1) Uani ? ?
H(3) -0.065 0.099 -0.004 0.037 Uani ? ?
H(4) 0.020 0.207 0.046 0.042 Uani ? ?
H(5) 0.182 0.222 0.344 0.041 Uani ? ?
H(6) 0.193 0.126 0.479 0.037 Uani ? ?
H(7) 0.308 0.142 -0.019 0.041 Uani ? ?
H(8) 0.289 0.037 0.057 0.037 Uani ? ?
H(9) 0.435 0.030 0.358 0.036 Uani ? ?
H(10) 0.548 0.130 0.471 0.036 Uani ? ?
H(11) -0.168 -0.072 0.306 0.035 Uani ? ?
H(12) -0.168 0.070 0.356 0.044 Uani ? ?
H(13) -0.252 0.065 0.172 0.044 Uani ? ?
H(14) -0.292 0.020 0.269 0.044 Uani ? ?
H(15) -0.059 -0.166 0.361 0.045 Uani ? ?
H(16) -0.002 -0.180 0.239 0.045 Uani ? ?
H(17) 0.122 -0.175 0.419 0.045 Uani ? ?
H(18) 0.699 0.325 0.250 0.037 Uani ? ?
H(19) 0.713 0.172 0.248 0.045 Uani ? ?
H(20) 0.662 0.205 0.090 0.045 Uani ? ?
H(21) 0.806 0.227 0.247 0.045 Uani ? ?
H(22) 0.638 0.417 0.303 0.048 Uani ? ?
H(23) 0.459 0.429 0.188 0.048 Uani ? ?
H(24) 0.521 0.425 0.370 0.048 Uani ? ?

loop_
_atom_type_symbol
_atom_type_oxidation_number
_atom_type_number_in_cell
_atom_type_scat_dispersion_real
_atom_type_scat_dispersion_imag
_atom_type_scat_source
C 0 80 0.003 0.002 'International Tables'
H 0 96 0.000 0.000 'International Tables'
Fe 0 4 0.346 0.844 'International Tables'
N 0 8 0.006 0.003 'International Tables'
O 0 8 0.011 0.006 'International Tables'

loop_
_geom_angle_atom_site_label_1
_geom_angle_atom_site_label_2
_geom_angle_atom_site_label_3
_geom_angle
_geom_angle_site_symmetry_1
_geom_angle_site_symmetry_2
_geom_angle_site_symmetry_3
_geom_angle_publ_flag
C(1) Fe(1) C(2) 40.4(2) ? ? ? yes
C(1) Fe(1) C(3) 68.2(2) ? ? ? yes
C(1) Fe(1) C(4) 68.3(2) ? ? ? yes
C(1) Fe(1) C(5) 40.8(1) ? ? ? yes
C(1) Fe(1) C(6) 172.5(2) ? ? ? yes
C(1) Fe(1) C(7) 145.8(2) ? ? ? yes
C(1) Fe(1) C(8) 115.1(2) ? ? ? yes
C(1) Fe(1) C(9) 109.5(2) ? ? ? yes
C(1) Fe(1) C(10) 132.9(2) ? ? ? yes
C(2) Fe(1) C(3) 40.8(2) ? ? ? yes
C(2) Fe(1) C(4) 68.2(2) ? ? ? yes
C(2) Fe(1) C(5) 68.2(2) ? ? ? yes
C(2) Fe(1) C(6) 146.2(2) ? ? ? yes
C(2) Fe(1) C(7) 115.2(1) ? ? ? yes
C(2) Fe(1) C(8) 109.8(2) ? ? ? yes
C(2) Fe(1) C(9) 133.5(2) ? ? ? yes
C(2) Fe(1) C(10) 172.4(2) ? ? ? yes
C(3) Fe(1) C(4) 40.1(2) ? ? ? yes
C(3) Fe(1) C(5) 67.8(2) ? ? ? yes
C(3) Fe(1) C(6) 114.9(2) ? ? ? yes
C(3) Fe(1) C(7) 110.1(2) ? ? ? yes
C(3) Fe(1) C(8) 134.0(2) ? ? ? yes
C(3) Fe(1) C(9) 173.3(2) ? ? ? yes
C(3) Fe(1) C(10) 145.7(2) ? ? ? yes
C(4) Fe(1) C(5) 40.5(2) ? ? ? yes
C(4) Fe(1) C(6) 109.3(2) ? ? ? yes
C(4) Fe(1) C(7) 133.6(2) ? ? ? yes
C(4) Fe(1) C(8) 172.7(2) ? ? ? yes
C(4) Fe(1) C(9) 145.8(2) ? ? ? yes
C(4) Fe(1) C(10) 114.7(2) ? ? ? yes
C(5) Fe(1) C(6) 132.9(2) ? ? ? yes
C(5) Fe(1) C(7) 172.7(2) ? ? ? yes
C(5) Fe(1) C(8) 146.1(2) ? ? ? yes
C(5) Fe(1) C(9) 114.9(2) ? ? ? yes
C(5) Fe(1) C(10) 109.0(2) ? ? ? yes
C(6) Fe(1) C(7) 40.8(1) ? ? ? yes
C(6) Fe(1) C(8) 68.2(2) ? ? ? yes
C(6) Fe(1) C(9) 68.2(2) ? ? ? yes
C(6) Fe(1) C(10) 40.8(1) ? ? ? yes
C(7) Fe(1) C(8) 40.2(2) ? ? ? yes
C(7) Fe(1) C(9) 67.9(1) ? ? ? yes
C(7) Fe(1) C(10) 68.5(1) ? ? ? yes
C(8) Fe(1) C(9) 40.5(1) ? ? ? yes
C(8) Fe(1) C(10) 68.2(2) ? ? ? yes
C(9) Fe(1) C(10) 40.4(2) ? ? ? yes
C(1) N(1) C(11) 126.2(4) ? ? ? yes
C(6) N(2) C(16) 127.0(4) ? ? ? yes
Fe(1) C(1) N(1) 123.7(3) ? ? ? yes
Fe(1) C(1) C(2) 70.3(2) ? ? ? yes
Fe(1) C(1) C(5) 70.3(2) ? ? ? yes
N(1) C(1) C(2) 125.5(4) ? ? ? yes
N(1) C(1) C(5) 126.1(3) ? ? ? yes
C(2) C(1) C(5) 108.4(3) ? ? ? yes
Fe(1) C(2) C(1) 69.3(2) ? ? ? yes
Fe(1) C(2) C(3) 70.3(2) ? ? ? yes
C(1) C(2) C(3) 107.8(4) ? ? ? yes
Fe(1) C(3) C(2) 68.9(2) ? ? ? yes
Fe(1) C(3) C(4) 69.6(2) ? ? ? yes
C(2) C(3) C(4) 107.8(3) ? ? ? yes
Fe(1) C(4) C(3) 70.3(2) ? ? ? yes
Fe(1) C(4) C(5) 69.6(2) ? ? ? yes
C(3) C(4) C(5) 108.3(3) ? ? ? yes
Fe(1) C(5) C(1) 68.9(2) ? ? ? yes
Fe(1) C(5) C(4) 69.9(2) ? ? ? yes
C(1) C(5) C(4) 107.6(3) ? ? ? yes
Fe(1) C(6) N(2) 123.1(3) ? ? ? yes
Fe(1) C(6) C(7) 70.4(2) ? ? ? yes
Fe(1) C(6) C(10) 70.6(2) ? ? ? yes
N(2) C(6) C(7) 126.4(4) ? ? ? yes
N(2) C(6) C(10) 125.1(4) ? ? ? yes
C(7) C(6) C(10) 108.5(3) ? ? ? yes
Fe(1) C(7) C(6) 68.8(2) ? ? ? yes
Fe(1) C(7) C(8) 70.1(2) ? ? ? yes
C(6) C(7) C(8) 107.8(3) ? ? ? yes
Fe(1) C(8) C(7) 69.7(2) ? ? ? yes
Fe(1) C(8) C(9) 69.6(2) ? ? ? yes
C(7) C(8) C(9) 108.1(3) ? ? ? yes
Fe(1) C(9) C(8) 69.9(2) ? ? ? yes
Fe(1) C(9) C(10) 70.0(2) ? ? ? yes
C(8) C(9) C(10) 108.6(3) ? ? ? yes
Fe(1) C(10) C(6) 68.6(2) ? ? ? yes
Fe(1) C(10) C(9) 69.6(2) ? ? ? yes
C(6) C(10) C(9) 107.0(3) ? ? ? yes
N(1) C(11) C(12) 120.6(4) ? ? ? yes
N(1) C(11) C(14) 117.4(4) ? ? ? yes
C(12) C(11) C(14) 122.0(4) ? ? ? yes
C(11) C(12) C(13) 124.2(4) ? ? ? yes
O(1) C(13) C(12) 123.6(4) ? ? ? yes
O(1) C(13) C(15) 117.8(4) ? ? ? yes
C(12) C(13) C(15) 118.5(4) ? ? ? yes
N(2) C(16) C(17) 120.7(4) ? ? ? yes
N(2) C(16) C(19) 117.5(4) ? ? ? yes
C(17) C(16) C(19) 121.7(3) ? ? ? yes
C(16) C(17) C(18) 122.8(4) ? ? ? yes
O(2) C(18) C(17) 124.9(4) ? ? ? yes
O(2) C(18) C(20) 117.4(4) ? ? ? yes
C(17) C(18) C(20) 117.8(4) ? ? ? yes

loop_
_geom_bond_atom_site_label_1
_geom_bond_atom_site_label_2
_geom_bond_distance
_geom_bond_site_symmetry_1
_geom_bond_site_symmetry_2
_geom_bond_publ_flag
Fe(1) C(1) 2.025(4) ? ? yes
Fe(1) C(2) 2.038(4) ? ? yes
Fe(1) C(3) 2.057(4) ? ? yes
Fe(1) C(4) 2.049(4) ? ? yes
Fe(1) C(5) 2.045(4) ? ? yes
Fe(1) C(6) 2.026(4) ? ? yes
Fe(1) C(7) 2.047(4) ? ? yes
Fe(1) C(8) 2.051(4) ? ? yes
Fe(1) C(9) 2.048(4) ? ? yes
Fe(1) C(10) 2.054(4) ? ? yes
O(1) C(13) 1.256(4) ? ? yes
O(2) C(18) 1.251(4) ? ? yes
N(1) C(1) 1.431(5) ? ? yes
N(1) C(11) 1.342(5) ? ? yes
N(2) C(6) 1.427(5) ? ? yes
N(2) C(16) 1.341(5) ? ? yes
C(1) C(2) 1.404(5) ? ? yes
C(1) C(5) 1.419(5) ? ? yes
C(2) C(3) 1.427(6) ? ? yes
C(3) C(4) 1.408(6) ? ? yes
C(4) C(5) 1.415(5) ? ? yes
C(6) C(7) 1.420(5) ? ? yes
C(6) C(10) 1.422(5) ? ? yes
C(7) C(8) 1.408(5) ? ? yes
C(8) C(9) 1.419(5) ? ? yes
C(9) C(10) 1.417(5) ? ? yes
C(11) C(12) 1.372(5) ? ? yes
C(11) C(14) 1.501(5) ? ? yes
C(12) C(13) 1.413(5) ? ? yes
C(13) C(15) 1.512(5) ? ? yes
C(16) C(17) 1.382(5) ? ? yes
C(16) C(19) 1.504(5) ? ? yes
C(17) C(18) 1.419(5) ? ? yes
C(18) C(20) 1.526(5) ? ? yes
